data_7031157
loop_
_publ_author_name
'Davies, David L.'
'Al-Duaij, Omar'
'Fawcett, John'
'Giardiello, Marco'
'Hilton, Stephen T.'
'Russell, David R.'

_publ_section_title
;
 Room-temperature cyclometallation of amines, imines and oxazolines with
 [MCl2Cp*]2 (M = Rh, Ir) and [RuCl2(p-cymene)]2Based on the presentation
 given at Dalton Discussion No. 6, 9?11th September 2003, University of
 York, UK.Electronic supplementary information (ESI) available:
 Characterisation and crystallographic data for [IrCl2(NH2Ph)Cp*] (6), and
 Figures showing the structures of 3b, 5b and 6. See
 http://www.rsc.org/suppdata/dt/b3/b303737a/
;
_journal_issue 21
_journal_name_full 'Dalton Transactions'
_journal_page_first 4132
_journal_paper_doi 10.1039/b303737a
_journal_year 2003
_chemical_formula_sum 'C23 H25 Cl Ir N'
_chemical_formula_weight 543.09
_chemical_name_systematic
; 
 ? 
;
_space_group_IT_number 14
_symmetry_cell_setting monoclinic
_symmetry_space_group_name_Hall '-P 2ybc'
_symmetry_space_group_name_H-M 'P 1 21/c 1'
_atom_sites_solution_hydrogens geom
_atom_sites_solution_primary direct
_atom_sites_solution_secondary difmap
_audit_creation_method SHELXL-97
_cell_angle_alpha 90.00
_cell_angle_beta 99.686(1)
_cell_angle_gamma 90.00
_cell_formula_units_Z 4
_cell_length_a 7.4282(6)
_cell_length_b 15.3106(11)
_cell_length_c 17.4949(13)
_cell_measurement_reflns_used 9227
_cell_measurement_temperature 150(2)
_cell_measurement_theta_max 28.54
_cell_measurement_theta_min 2.36
_cell_volume 1961.3(3)
_computing_cell_refinement 'Bruker SMART'
_computing_data_collection 'Bruker SMART'
_computing_data_reduction 'Bruker SAINT'
_computing_molecular_graphics 'Bruker SHELXTL'
_computing_publication_material 'Bruker SHELXTL'
_computing_structure_refinement 'SHELXL-97 (Sheldrick, 1997)'
_computing_structure_solution 'SHELXS-97 (Sheldrick, 1990)'
_diffrn_ambient_temperature 150(2)
_diffrn_measured_fraction_theta_full 0.997
_diffrn_measured_fraction_theta_max 0.997
_diffrn_measurement_device_type 'CCD area detector'
_diffrn_measurement_method 'phi and omega scans'
_diffrn_radiation_monochromator graphite
_diffrn_radiation_source 'fine-focus sealed tube'
_diffrn_radiation_type MoK\a
_diffrn_radiation_wavelength 0.71073
_diffrn_reflns_av_R_equivalents 0.0390
_diffrn_reflns_av_sigmaI/netI 0.0312
_diffrn_reflns_limit_h_max 9
_diffrn_reflns_limit_h_min -9
_diffrn_reflns_limit_k_max 19
_diffrn_reflns_limit_k_min -19
_diffrn_reflns_limit_l_max 22
_diffrn_reflns_limit_l_min -22
_diffrn_reflns_number 15995
_diffrn_reflns_theta_full 27.00
_diffrn_reflns_theta_max 27.00
_diffrn_reflns_theta_min 2.66
_exptl_absorpt_coefficient_mu 6.950
_exptl_absorpt_correction_T_max 0.633
_exptl_absorpt_correction_T_min 0.332
_exptl_absorpt_correction_type empirical
_exptl_absorpt_process_details
;
absorption correction based on 11480 reflections (SADABS); Rint 0.122 before 
correction and 0.038 after correction.
;
_exptl_crystal_colour red
_exptl_crystal_density_diffrn 1.839
_exptl_crystal_density_method 'not measured'
_exptl_crystal_description plate
_exptl_crystal_F_000 1056
_exptl_crystal_size_max 0.33
_exptl_crystal_size_mid 0.32
_exptl_crystal_size_min 0.06
_refine_diff_density_max 1.981
_refine_diff_density_min -0.588
_refine_diff_density_rms 0.116
_refine_ls_extinction_method none
_refine_ls_goodness_of_fit_ref 0.975
_refine_ls_hydrogen_treatment mixed
_refine_ls_matrix_type full
_refine_ls_number_parameters 240
_refine_ls_number_reflns 4287
_refine_ls_number_restraints 0
_refine_ls_restrained_S_all 0.975
_refine_ls_R_factor_all 0.0246
_refine_ls_R_factor_gt 0.0205
_refine_ls_shift/su_max 0.002
_refine_ls_shift/su_mean 0.000
_refine_ls_structure_factor_coef Fsqd
_refine_ls_weighting_details 'calc w=1/[\s^2^(Fo^2^)+(0.0271P)^2^+0.0000P] where P=(Fo^2^+2Fc^2^)/3'
_refine_ls_weighting_scheme calc
_refine_ls_wR_factor_gt 0.0478
_refine_ls_wR_factor_ref 0.0484
_reflns_number_gt 3674
_reflns_number_total 4287
_reflns_threshold_expression >2sigma(I)
_cod_data_source_file b303737a.txt
_cod_data_source_block 1127_(Complex_5a)
_cod_depositor_comments
;
The following automatic conversions were performed:

'_symmetry_cell_setting' value 'Monoclinic' changed to 'monoclinic'
according to
/usr/data/users/saulius/automatic-downloads/retrospective/RSC/lib/dictionaries/cif_core.dic
dictionary named 'cif_core.dic' version 2.4.2 from 2011-04-26.

Automatic conversion script
Id: cif_fix_values 2281 2013-09-26 08:29:07Z andrius 
;
_cod_original_sg_symbol_H-M P2(1)/c
_cod_database_code 7031157

loop_
_symmetry_equiv_pos_as_xyz
'x, y, z'
'-x, y+1/2, -z+1/2'
'-x, -y, -z'
'x, -y-1/2, z-1/2'

loop_
_atom_site_label
_atom_site_type_symbol
_atom_site_fract_x
_atom_site_fract_y
_atom_site_fract_z
_atom_site_U_iso_or_equiv
_atom_site_adp_type
_atom_site_occupancy
_atom_site_symmetry_multiplicity
_atom_site_calc_flag
_atom_site_refinement_flags
Ir1 Ir 0.360786(14) 0.687635(8) 0.266476(6) 0.01729(5) Uani 1 1 d .
Cl1 Cl 0.06974(10) 0.75607(5) 0.26671(5) 0.02572(17) Uani 1 1 d .
N1 N 0.2190(3) 0.59764(16) 0.18916(14) 0.0192(5) Uani 1 1 d .
C1 C 0.2830(4) 0.5959(2) 0.33920(17) 0.0197(6) Uani 1 1 d .
C2 C 0.3088(4) 0.5959(2) 0.41998(18) 0.0250(7) Uani 1 1 d .
H2 H 0.3746 0.6425 0.4476 0.030 Uiso 1 1 calc R
C3 C 0.2409(4) 0.5295(2) 0.46103(18) 0.0282(7) Uani 1 1 d .
H3 H 0.2610 0.5315 0.5161 0.034 Uiso 1 1 calc R
C4 C 0.1435(4) 0.4597(2) 0.42278(19) 0.0282(7) Uani 1 1 d .
H4 H 0.0981 0.4145 0.4515 0.034 Uiso 1 1 calc R
C5 C 0.1139(4) 0.4571(2) 0.34319(18) 0.0240(7) Uani 1 1 d .
H5 H 0.0476 0.4103 0.3162 0.029 Uiso 1 1 calc R
C6 C 0.1832(4) 0.5247(2) 0.30233(17) 0.0203(6) Uani 1 1 d .
C7 C 0.1527(4) 0.5304(2) 0.21939(17) 0.0212(7) Uani 1 1 d .
H7 H 0.0865 0.4866 0.1880 0.025 Uiso 1 1 calc R
C8 C 0.1929(4) 0.6063(2) 0.10654(17) 0.0225(7) Uani 1 1 d .
C9 C 0.1226(4) 0.6839(2) 0.07300(19) 0.0269(7) Uani 1 1 d .
H9 H 0.0927 0.7307 0.1043 0.032 Uiso 1 1 calc R
C10 C 0.0969(5) 0.6920(2) -0.0075(2) 0.0350(9) Uani 1 1 d .
H10 H 0.0478 0.7446 -0.0311 0.042 Uiso 1 1 calc R
C11 C 0.1413(5) 0.6250(3) -0.05304(19) 0.0379(9) Uani 1 1 d .
H11 H 0.1235 0.6316 -0.1078 0.046 Uiso 1 1 calc R
C12 C 0.2119(5) 0.5483(3) -0.01933(19) 0.0390(9) Uani 1 1 d .
H12 H 0.2424 0.5019 -0.0508 0.047 Uiso 1 1 calc R
C13 C 0.2385(4) 0.5388(2) 0.06103(18) 0.0305(8) Uani 1 1 d .
H13 H 0.2879 0.4861 0.0844 0.037 Uiso 1 1 calc R
C14 C 0.5065(4) 0.8153(2) 0.2698(2) 0.0253(7) Uani 1 1 d .
C15 C 0.5323(4) 0.7722(2) 0.20144(18) 0.0256(7) Uani 1 1 d .
C16 C 0.6185(4) 0.6897(2) 0.22358(18) 0.0241(7) Uani 1 1 d .
C17 C 0.6508(4) 0.6846(2) 0.30732(18) 0.0212(7) Uani 1 1 d .
C18 C 0.5768(4) 0.7624(2) 0.33575(17) 0.0215(7) Uani 1 1 d .
C19 C 0.4177(5) 0.9042(2) 0.2738(2) 0.0374(9) Uani 1 1 d .
H19A H 0.5006 0.9497 0.2611 0.056 Uiso 1 1 calc R
H19B H 0.3918 0.9138 0.3262 0.056 Uiso 1 1 calc R
H19C H 0.3034 0.9063 0.2365 0.056 Uiso 1 1 calc R
C20 C 0.4913(6) 0.8083(3) 0.1205(2) 0.0511(12) Uani 1 1 d .
H20A H 0.3822 0.8452 0.1154 0.077 Uiso 1 1 calc R
H20B H 0.4698 0.7601 0.0833 0.077 Uiso 1 1 calc R
H20C H 0.5952 0.8432 0.1102 0.077 Uiso 1 1 calc R
C21 C 0.6826(5) 0.6262(3) 0.1693(2) 0.0395(9) Uani 1 1 d .
H21A H 0.7892 0.6502 0.1503 0.059 Uiso 1 1 calc R
H21B H 0.5845 0.6155 0.1254 0.059 Uiso 1 1 calc R
H21C H 0.7162 0.5712 0.1966 0.059 Uiso 1 1 calc R
C22 C 0.7547(4) 0.6150(2) 0.3546(2) 0.0317(8) Uani 1 1 d .
H22A H 0.7397 0.5596 0.3261 0.047 Uiso 1 1 calc R
H22B H 0.7086 0.6086 0.4036 0.047 Uiso 1 1 calc R
H22C H 0.8844 0.6306 0.3654 0.047 Uiso 1 1 calc R
C23 C 0.5990(5) 0.7891(2) 0.41922(19) 0.0318(8) Uani 1 1 d .
H23A H 0.7056 0.8274 0.4317 0.048 Uiso 1 1 calc R
H23B H 0.6165 0.7370 0.4522 0.048 Uiso 1 1 calc R
H23C H 0.4894 0.8204 0.4283 0.048 Uiso 1 1 calc R

loop_
_atom_site_aniso_label
_atom_site_aniso_U_11
_atom_site_aniso_U_22
_atom_site_aniso_U_33
_atom_site_aniso_U_23
_atom_site_aniso_U_13
_atom_site_aniso_U_12
Ir1 0.01485(7) 0.01951(8) 0.01697(7) 0.00090(5) 0.00114(4) -0.00191(5)
Cl1 0.0186(3) 0.0257(4) 0.0329(4) -0.0007(3) 0.0044(3) 0.0012(3)
N1 0.0155(11) 0.0220(14) 0.0191(12) -0.0017(10) -0.0002(10) -0.0010(10)
C1 0.0140(13) 0.0240(17) 0.0212(15) 0.0023(12) 0.0031(12) 0.0004(12)
C2 0.0233(15) 0.0270(18) 0.0240(16) -0.0011(13) 0.0021(13) -0.0036(14)
C3 0.0288(17) 0.033(2) 0.0222(16) 0.0031(14) 0.0043(13) 0.0006(15)
C4 0.0270(16) 0.0267(19) 0.0327(18) 0.0083(14) 0.0100(14) 0.0004(14)
C5 0.0192(15) 0.0208(18) 0.0316(17) 0.0014(13) 0.0035(13) -0.0005(13)
C6 0.0166(14) 0.0204(17) 0.0239(15) 0.0018(13) 0.0027(12) 0.0035(12)
C7 0.0168(14) 0.0236(18) 0.0227(15) -0.0027(13) 0.0017(12) -0.0017(12)
C8 0.0165(14) 0.0299(19) 0.0203(15) 0.0001(13) 0.0011(12) -0.0042(13)
C9 0.0222(15) 0.033(2) 0.0241(16) 0.0029(14) -0.0006(13) -0.0022(14)
C10 0.0284(18) 0.047(2) 0.0272(18) 0.0126(17) -0.0035(14) -0.0087(16)
C11 0.0314(19) 0.064(3) 0.0175(16) -0.0002(18) 0.0020(14) -0.0160(19)
C12 0.0358(19) 0.055(3) 0.0269(18) -0.0122(18) 0.0062(15) -0.0080(18)
C13 0.0287(17) 0.035(2) 0.0270(17) -0.0044(15) 0.0034(14) -0.0042(15)
C14 0.0169(14) 0.0226(18) 0.0349(18) 0.0011(15) -0.0002(13) -0.0056(13)
C15 0.0218(15) 0.0294(19) 0.0247(16) 0.0055(14) 0.0011(13) -0.0113(14)
C16 0.0152(14) 0.034(2) 0.0241(16) -0.0041(14) 0.0071(12) -0.0112(14)
C17 0.0124(13) 0.0230(17) 0.0286(16) 0.0001(13) 0.0045(12) -0.0035(12)
C18 0.0165(14) 0.0220(18) 0.0257(16) -0.0017(13) 0.0026(12) -0.0030(13)
C19 0.0279(17) 0.023(2) 0.058(2) 0.0028(17) -0.0017(16) -0.0066(15)
C20 0.048(2) 0.069(3) 0.031(2) 0.020(2) -0.0055(18) -0.034(2)
C21 0.0298(18) 0.049(3) 0.043(2) -0.0198(19) 0.0171(16) -0.0118(18)
C22 0.0199(16) 0.030(2) 0.043(2) 0.0095(16) -0.0006(14) 0.0025(14)
C23 0.0270(17) 0.040(2) 0.0279(18) -0.0099(15) 0.0038(14) -0.0067(15)

loop_
_atom_type_symbol
_atom_type_description
_atom_type_scat_dispersion_real
_atom_type_scat_dispersion_imag
_atom_type_scat_source
C C 0.0033 0.0016 'International Tables Vol C Tables 4.2.6.8 and 6.1.1.4'
H H 0.0000 0.0000 'International Tables Vol C Tables 4.2.6.8 and 6.1.1.4'
N N 0.0061 0.0033 'International Tables Vol C Tables 4.2.6.8 and 6.1.1.4'
Cl Cl 0.1484 0.1585 'International Tables Vol C Tables 4.2.6.8 and 6.1.1.4'
Ir Ir -1.4442 7.9887 'International Tables Vol C Tables 4.2.6.8 and 6.1.1.4'

loop_
_geom_angle_atom_site_label_1
_geom_angle_atom_site_label_2
_geom_angle_atom_site_label_3
_geom_angle
C1 Ir1 N1 77.60(11)
C1 Ir1 C17 98.65(11)
N1 Ir1 C17 124.63(11)
C1 Ir1 C18 105.97(12)
N1 Ir1 C18 162.96(10)
C17 Ir1 C18 38.82(11)
C1 Ir1 C16 125.73(12)
N1 Ir1 C16 99.44(10)
C17 Ir1 C16 39.08(11)
C18 Ir1 C16 64.70(11)
C1 Ir1 C14 140.64(12)
N1 Ir1 C14 141.72(11)
C17 Ir1 C14 63.67(11)
C18 Ir1 C14 38.03(12)
C16 Ir1 C14 62.85(12)
C1 Ir1 C15 162.24(11)
N1 Ir1 C15 108.56(11)
C17 Ir1 C15 63.96(11)
C18 Ir1 C15 63.31(11)
C16 Ir1 C15 37.88(12)
C14 Ir1 C15 36.57(12)
C1 Ir1 Cl1 87.12(8)
N1 Ir1 Cl1 86.15(7)
C17 Ir1 Cl1 149.22(8)
C18 Ir1 Cl1 110.50(8)
C16 Ir1 Cl1 147.15(9)
C14 Ir1 Cl1 92.90(8)
C15 Ir1 Cl1 109.61(9)
C7 N1 C8 119.4(3)
C7 N1 Ir1 116.5(2)
C8 N1 Ir1 124.1(2)
C2 C1 C6 115.8(3)
C2 C1 Ir1 128.8(2)
C6 C1 Ir1 115.3(2)
C3 C2 C1 121.7(3)
C2 C3 C4 121.1(3)
C5 C4 C3 119.3(3)
C4 C5 C6 119.0(3)
C5 C6 C1 123.1(3)
C5 C6 C7 123.4(3)
C1 C6 C7 113.4(3)
N1 C7 C6 117.1(3)
C13 C8 C9 120.5(3)
C13 C8 N1 120.5(3)
C9 C8 N1 118.9(3)
C8 C9 C10 118.7(3)
C11 C10 C9 121.0(3)
C10 C11 C12 120.0(3)
C11 C12 C13 120.0(3)
C8 C13 C12 119.8(3)
C15 C14 C18 109.6(3)
C15 C14 C19 125.6(3)
C18 C14 C19 124.8(3)
C15 C14 Ir1 72.62(18)
C18 C14 Ir1 68.63(17)
C19 C14 Ir1 125.0(2)
C14 C15 C16 107.5(3)
C14 C15 C20 126.3(3)
C16 C15 C20 126.0(3)
C14 C15 Ir1 70.80(17)
C16 C15 Ir1 67.92(16)
C20 C15 Ir1 130.1(2)
C15 C16 C17 108.1(3)
C15 C16 C21 125.1(3)
C17 C16 C21 126.3(3)
C15 C16 Ir1 74.20(17)
C17 C16 Ir1 69.81(15)
C21 C16 Ir1 127.2(2)
C18 C17 C16 107.3(3)
C18 C17 C22 126.6(3)
C16 C17 C22 125.9(3)
C18 C17 Ir1 71.15(16)
C16 C17 Ir1 71.12(16)
C22 C17 Ir1 126.7(2)
C14 C18 C17 107.4(3)
C14 C18 C23 126.6(3)
C17 C18 C23 125.3(3)
C14 C18 Ir1 73.35(17)
C17 C18 Ir1 70.03(17)
C23 C18 Ir1 129.7(2)

loop_
_geom_bond_atom_site_label_1
_geom_bond_atom_site_label_2
_geom_bond_distance
Ir1 C1 2.042(3)
Ir1 N1 2.088(2)
Ir1 C17 2.153(3)
Ir1 C18 2.168(3)
Ir1 C16 2.171(3)
Ir1 C14 2.231(3)
Ir1 C15 2.254(3)
Ir1 Cl1 2.4031(7)
N1 C7 1.292(4)
N1 C8 1.432(4)
C1 C2 1.394(4)
C1 C6 1.412(4)
C2 C3 1.388(4)
C3 C4 1.396(5)
C4 C5 1.373(4)
C5 C6 1.404(4)
C6 C7 1.433(4)
C8 C13 1.381(4)
C8 C9 1.388(4)
C9 C10 1.394(5)
C10 C11 1.373(5)
C11 C12 1.377(6)
C12 C13 1.394(4)
C14 C15 1.407(5)
C14 C18 1.434(4)
C14 C19 1.518(5)
C15 C16 1.438(5)
C15 C20 1.502(5)
C16 C17 1.446(4)
C16 C21 1.492(4)
C17 C18 1.436(4)
C17 C22 1.484(4)
C18 C23 1.498(4)
